data_4117107
loop_
_publ_author_name
'Klas Sorger'
'Paul von Ragu\'e Schleyer'
'Dietmar Stalke'

_publ_section_title
;
 Dimeric [3,3-Dimethyl-2-(trimethylsilyl)cyclopropenyl]-
 lithium-Tetramethylethylenediamine: Distortion of the Cyclopropenyl
 Geometry Due to Strong Rehybridization at the Lithiated Carbon
;
_journal_name_full 'Journal of the American Chemical Society'
_journal_page_first 1086
_journal_page_last 1091
_journal_paper_doi 10.1021/ja9521280
_journal_volume 118
_journal_year 1996
_chemical_formula_sum 'C38 H74 Li4 N2 O4 Si2'
_chemical_formula_weight 706.93
_chemical_name_systematic ?
_space_group_IT_number 14
_symmetry_cell_setting monoclinic
_symmetry_space_group_name_Hall '-P 2ybc'
_symmetry_space_group_name_H-M 'P 1 21/c 1'
_atom_sites_solution_hydrogens geom
_atom_sites_solution_primary direct
_atom_sites_solution_secondary difmap
_audit_creation_method shelxl
_cell_angle_alpha 90.00
_cell_angle_beta 102.95(3)
_cell_angle_gamma 90.00
_cell_formula_units_Z 4
_cell_length_a 17.108(5)
_cell_length_b 15.575(4)
_cell_length_c 17.236(4)
_cell_measurement_reflns_used 62
_cell_measurement_temperature 153(2)
_cell_measurement_theta_max 12.5
_cell_measurement_theta_min 10
_cell_volume 4476(2)
_computing_cell_refinement DIF4
_computing_data_collection DIF4
_computing_data_reduction REDU4
_computing_molecular_graphics 'Siemens SHELXTL'
_computing_publication_material 'Siemens SHELXTL'
_computing_structure_refinement 'shelxl-93 (sheldrick, 1993)'
_computing_structure_solution 'shelxs-86 (sheldrick, 1990)'
_diffrn_ambient_temperature 153(2)
_diffrn_measurement_device STOE-AED
_diffrn_measurement_method 'profile fitted on 2theta/omega'
_diffrn_radiation_monochromator graphite
_diffrn_radiation_source 'fine-focus sealed tube'
_diffrn_radiation_type mok\a
_diffrn_radiation_wavelength 0.71073
_diffrn_reflns_av_R_equivalents 0.0219
_diffrn_reflns_av_sigmaI/netI 0.0235
_diffrn_reflns_limit_h_max 17
_diffrn_reflns_limit_h_min -18
_diffrn_reflns_limit_k_max 16
_diffrn_reflns_limit_k_min -10
_diffrn_reflns_limit_l_max 18
_diffrn_reflns_limit_l_min 0
_diffrn_reflns_number 6482
_diffrn_reflns_theta_max 22.51
_diffrn_reflns_theta_min 3.02
_diffrn_standards_decay_% 0
_diffrn_standards_interval_time 90
_diffrn_standards_number 3
_exptl_absorpt_coefficient_mu 0.115
_exptl_absorpt_correction_type none
_exptl_crystal_colour colourless
_exptl_crystal_density_diffrn 1.049
_exptl_crystal_description blocks
_exptl_crystal_F_000 1552
_exptl_crystal_size_max 1.2
_exptl_crystal_size_mid 1.1
_exptl_crystal_size_min 0.9
_refine_diff_density_max .356
_refine_diff_density_min -.232
_refine_diff_density_rms .044
_refine_ls_extinction_method none
_refine_ls_goodness_of_fit_all 1.037
_refine_ls_goodness_of_fit_obs 1.063
_refine_ls_hydrogen_treatment 'riding model'
_refine_ls_matrix_type full
_refine_ls_number_parameters 494
_refine_ls_number_reflns 5829
_refine_ls_number_restraints 547
_refine_ls_restrained_S_all 1.082
_refine_ls_restrained_S_obs 1.074
_refine_ls_R_factor_all 0.0590
_refine_ls_R_factor_obs 0.0476
_refine_ls_shift/esd_max 0.001
_refine_ls_shift/esd_mean 0.000
_refine_ls_structure_factor_coef Fsqd
_refine_ls_weighting_scheme 'calc w=1/[\s^2^(fo^2^)+(0.0664p)^2^+3.0143p] where p=(fo^2^+2fc^2^)/3'
_refine_ls_wR_factor_all 0.1339
_refine_ls_wR_factor_obs 0.1207
_reflns_number_observed 4900
_reflns_number_total 5832
_reflns_observed_criterion >2sigma(i)
_cod_data_source_file ja9521280_1.cif
_cod_data_source_block ibiza
_cod_depositor_comments
;
The following automatic conversions were performed:

'_refine_ls_structure_factor_coef' value 'fsqd' changed to 'Fsqd'
according to the built-in table from CIF Core dictionary named
'cif_core.dic' version 2.4.1 from
2010-06-29.

'_atom_site_thermal_displace_type' value 'uani' changed
to 'Uani' according to the built-in table from CIF Core dictionary
named 'cif_core.dic' version 2.4.1 from 2010-06-29 (53
times).

'_atom_site_thermal_displace_type' value 'uiso' changed to
'Uiso' according to the built-in table from CIF Core dictionary named
'cif_core.dic' version 2.4.1 from 2010-06-29 (80
times).

'_atom_site_refinement_flags' value 'u' changed to 'U'
according to the built-in table from CIF Core dictionary named
'cif_core.dic' version 2.4.1 from 2010-06-29 (18
times).

'_atom_site_refinement_flags' value 'r' changed to 'R'
according to the built-in table from CIF Core dictionary named
'cif_core.dic' version 2.4.1 from 2010-06-29 (68
times).

'_atom_site_refinement_flags' value 'd' changed to 'D'
according to the built-in table from CIF Core dictionary named
'cif_core.dic' version 2.4.1 from 2010-06-29 (4 times).

Automatic conversion script
Id: cif_fix_values 1715 2011-07-08 13:25:40Z adriana 

The following automatic conversions were performed:

'_atom_site_refinement_flags' value 'du' changed to 'DU' according to
the built-in table from CIF Core dictionary named 'cif_core.dic'
version 2.4.1 from 2010-06-29 (13 times).

'_atom_site_refinement_flags' value 'pdu' changed to 'PDU' according
to the built-in table from CIF Core dictionary named 'cif_core.dic'
version 2.4.1 from 2010-06-29 (6 times).

'_atom_site_refinement_flags' value 'pr' changed to 'PR' according to
the built-in table from CIF Core dictionary named 'cif_core.dic'
version 2.4.1 from 2010-06-29 (12 times).

Automatic conversion script
Id: cif_fix_values 3143 2015-03-26 13:38:13Z robertas 
;
_cod_original_cell_volume 4475.8(20)
_cod_database_code 4117107

loop_
_symmetry_equiv_pos_as_xyz
'x, y, z'
'-x, y+1/2, -z+1/2'
'-x, -y, -z'
'x, -y-1/2, z-1/2'

loop_
_atom_site_aniso_label
_atom_site_aniso_U_11
_atom_site_aniso_U_22
_atom_site_aniso_U_33
_atom_site_aniso_U_23
_atom_site_aniso_U_13
_atom_site_aniso_U_12
li1 0.027(2) 0.028(2) 0.026(2) -0.001(2) 0.003(2) 0.000(2)
li2 0.039(2) 0.038(2) 0.022(2) -0.003(2) 0.003(2) -0.009(2)
si1 0.0287(4) 0.0277(4) 0.0336(4) 0.0003(3) 0.0077(3) -0.0062(3)
n1 0.0234(11) 0.0278(11) 0.0317(11) -0.0001(9) 0.0085(9) 0.0004(9)
c1 0.0265(13) 0.0222(12) 0.0251(12) -0.0007(10) -0.0008(10) -0.0007(10)
c2 0.0307(13) 0.0226(12) 0.0267(13) 0.0008(10) -0.0003(11) -0.0012(10)
c3 0.0309(13) 0.0207(12) 0.0300(13) -0.0020(10) 0.0013(10) -0.0026(10)
c4 0.049(2) 0.0264(14) 0.057(2) 0.0007(13) 0.0017(14) 0.0030(12)
c5 0.047(2) 0.038(2) 0.0360(15) -0.0109(12) 0.0039(12) -0.0127(13)
c6 0.037(2) 0.049(2) 0.064(2) -0.0082(15) 0.0037(14) -0.0137(14)
c7 0.063(2) 0.038(2) 0.047(2) 0.0056(13) 0.0189(15) -0.0090(14)
c8 0.0271(13) 0.0378(14) 0.0359(14) 0.0013(11) 0.0114(11) 0.0068(11)
c9 0.056(2) 0.071(2) 0.070(2) 0.018(2) 0.042(2) 0.021(2)
c10 0.034(2) 0.050(2) 0.050(2) -0.0030(14) 0.0038(13) 0.0114(13)
c11 0.043(2) 0.042(2) 0.052(2) -0.0125(14) 0.0045(14) 0.0156(13)
li3 0.028(2) 0.027(2) 0.027(2) 0.002(2) 0.005(2) 0.001(2)
li4 0.032(2) 0.035(2) 0.025(2) 0.001(2) 0.005(2) -0.001(2)
si2 0.0280(4) 0.0258(4) 0.0261(4) -0.0017(3) 0.0077(3) -0.0057(3)
n2 0.0282(11) 0.0261(11) 0.0239(11) -0.0013(8) 0.0089(9) -0.0002(9)
c21 0.0235(12) 0.0230(12) 0.0272(13) -0.0032(10) 0.0002(10) -0.0003(10)
c22 0.0285(13) 0.0250(12) 0.0235(12) -0.0033(10) 0.0007(10) -0.0017(10)
c23 0.0363(14) 0.0319(14) 0.0353(14) -0.0147(11) 0.0137(12) -0.0114(11)
c24 0.052(2) 0.094(3) 0.039(2) -0.027(2) 0.0137(14) -0.038(2)
c25 0.074(2) 0.029(2) 0.089(2) -0.016(2) 0.048(2) -0.0101(15)
c26 0.050(2) 0.0327(14) 0.038(2) 0.0029(12) 0.0120(13) -0.0055(13)
c27 0.035(2) 0.048(2) 0.047(2) -0.0069(13) 0.0099(13) -0.0150(13)
c28 0.0396(15) 0.0385(15) 0.0322(14) 0.0018(12) 0.0144(12) 0.0084(12)
c29 0.076(2) 0.072(2) 0.056(2) 0.014(2) 0.045(2) 0.023(2)
c30 0.038(2) 0.056(2) 0.050(2) 0.0004(14) 0.0116(13) 0.0153(14)
c31 0.062(2) 0.044(2) 0.056(2) -0.0199(15) 0.008(2) 0.0176(15)
o1 0.0514(11) 0.0299(10) 0.0330(10) 0.0065(8) -0.0088(8) -0.0045(8)
c41 0.043(2) 0.051(2) 0.0328(15) -0.0025(13) -0.0043(13) -0.0008(14)
c42 0.085(3) 0.085(3) 0.064(2) 0.010(2) -0.028(2) 0.014(2)
c43 0.091(3) 0.055(2) 0.063(2) 0.027(2) 0.012(2) 0.023(2)
c44 0.055(2) 0.0293(15) 0.056(2) 0.0096(13) 0.0066(14) -0.0006(13)
o2 0.0598(12) 0.0396(10) 0.0235(9) -0.0003(8) 0.0021(8) -0.0086(9)
c45 0.084(2) 0.046(2) 0.043(2) -0.0038(14) 0.002(2) -0.017(2)
c46 0.073(6) 0.063(5) 0.031(3) -0.015(3) 0.002(4) 0.012(4)
c47 0.092(7) 0.061(5) 0.039(4) 0.015(3) -0.016(4) -0.021(5)
c48 0.090(2) 0.045(2) 0.039(2) 0.0057(14) 0.005(2) -0.018(2)
c46' 0.105(9) 0.059(6) 0.039(4) -0.008(4) -0.027(5) 0.002(6)
c47' 0.146(12) 0.090(9) 0.045(6) -0.001(5) 0.043(7) -0.039(8)
o3 0.0429(11) 0.0394(10) 0.0294(10) 0.0090(8) 0.0112(8) 0.0170(8)
c51 0.078(7) 0.049(4) 0.033(4) 0.000(3) 0.016(4) 0.025(4)
c52 0.062(2) 0.060(2) 0.057(2) 0.021(2) 0.028(2) 0.020(2)
c53 0.050(2) 0.039(2) 0.039(2) 0.0060(13) 0.0015(13) 0.0050(13)
c54 0.041(2) 0.039(2) 0.0370(15) 0.0026(12) 0.0058(12) 0.0139(13)
c51' 0.049(5) 0.049(5) 0.022(5) 0.006(3) 0.006(4) 0.003(4)
o4 0.0440(11) 0.0346(10) 0.0270(9) 0.0009(7) 0.0078(8) -0.0036(8)
c55 0.057(2) 0.0351(15) 0.041(2) 0.0034(12) 0.0210(14) -0.0034(13)
c56 0.054(2) 0.048(2) 0.034(2) 0.0061(13) 0.0090(13) -0.0013(14)
c57 0.086(2) 0.046(2) 0.034(2) -0.0072(13) 0.015(2) -0.007(2)
c58 0.057(2) 0.040(2) 0.036(2) -0.0016(12) 0.0053(13) -0.0135(14)

loop_
_atom_site_label
_atom_site_type_symbol
_atom_site_fract_x
_atom_site_fract_y
_atom_site_fract_z
_atom_site_U_iso_or_equiv
_atom_site_thermal_displace_type
_atom_site_occupancy
_atom_site_calc_flag
_atom_site_refinement_flags
_atom_site_disorder_group
li1 li 0.6816(2) 0.5286(2) 0.2460(2) 0.0275(9) Uani 1 d . .
li2 li 0.7932(3) 0.4692(3) 0.1339(2) 0.0334(9) Uani 1 d . .
si1 si 0.58906(4) 0.40164(4) 0.29668(4) 0.0299(2) Uani 1 d . .
n1 n 0.60552(11) 0.50606(12) 0.32183(11) 0.0273(5) Uani 1 d . .
c1 c 0.72373(14) 0.40654(14) 0.20481(13) 0.0256(5) Uani 1 d U .
c2 c 0.66614(14) 0.37662(14) 0.23931(14) 0.0278(6) Uani 1 d U .
c3 c 0.69632(14) 0.31134(14) 0.19063(14) 0.0281(5) Uani 1 d U .
c4 c 0.7507(2) 0.2402(2) 0.2305(2) 0.0460(7) Uani 1 d U .
h4a h 0.7804(8) 0.2595(4) 0.2829(5) 0.069 Uiso 1 calc R .
h4b h 0.7886(7) 0.2251(8) 0.1977(6) 0.069 Uiso 1 calc R .
h4c h 0.7184(2) 0.1898(4) 0.2368(10) 0.069 Uiso 1 calc R .
c5 c 0.6452(2) 0.2840(2) 0.1110(2) 0.0413(7) Uani 1 d U .
h5a h 0.6090(8) 0.2378(8) 0.1190(2) 0.062 Uiso 1 calc R .
h5b h 0.6799(2) 0.2635(11) 0.0767(4) 0.062 Uiso 1 calc R .
h5c h 0.6137(8) 0.3331(3) 0.0857(5) 0.062 Uiso 1 calc R .
c6 c 0.4894(2) 0.3711(2) 0.2303(2) 0.0510(8) Uani 1 d . .
h6a h 0.4468(2) 0.3789(12) 0.2594(4) 0.077 Uiso 1 calc R .
h6b h 0.4909(4) 0.3109(4) 0.2143(10) 0.077 Uiso 1 calc R .
h6c h 0.4787(6) 0.4077(9) 0.1829(6) 0.077 Uiso 1 calc R .
c7 c 0.6018(2) 0.3213(2) 0.3806(2) 0.0482(7) Uani 1 d . .
h7a h 0.6555(4) 0.3272(8) 0.4150(7) 0.072 Uiso 1 calc R .
h7b h 0.5951(12) 0.2631(2) 0.3585(2) 0.072 Uiso 1 calc R .
h7c h 0.5614(8) 0.3319(8) 0.4117(7) 0.072 Uiso 1 calc R .
c8 c 0.54623(14) 0.5664(2) 0.34082(15) 0.0329(6) Uani 1 d U .
c9 c 0.5029(2) 0.5297(2) 0.4018(2) 0.0614(9) Uani 1 d U .
h9a h 0.4724(11) 0.4787(9) 0.3795(5) 0.092 Uiso 1 calc R .
h9b h 0.4662(10) 0.5729(5) 0.4147(10) 0.092 Uiso 1 calc R .
h9c h 0.5423(2) 0.5139(13) 0.4502(5) 0.092 Uiso 1 calc R .
c10 c 0.4835(2) 0.5923(2) 0.2665(2) 0.0458(7) Uani 1 d U .
h10a h 0.5104(2) 0.6172(11) 0.2272(5) 0.069 Uiso 1 calc R .
h10b h 0.4470(7) 0.6348(9) 0.2809(3) 0.069 Uiso 1 calc R .
h10c h 0.4530(8) 0.5415(3) 0.2437(6) 0.069 Uiso 1 calc R .
c11 c 0.5893(2) 0.6484(2) 0.3754(2) 0.0466(7) Uani 1 d U .
h11a h 0.6273(8) 0.6351(3) 0.4255(6) 0.070 Uiso 1 calc R .
h11b h 0.5498(2) 0.6902(5) 0.3854(11) 0.070 Uiso 1 calc R .
h11c h 0.6183(9) 0.6727(7) 0.3375(5) 0.070 Uiso 1 calc R .
li3 li 0.8441(2) 0.4629(2) 0.2824(2) 0.0274(9) Uani 1 d . .
li4 li 0.7100(2) 0.5346(3) 0.3951(2) 0.0306(9) Uani 1 d . .
si2 si 0.91335(4) 0.60444(4) 0.22428(4) 0.0264(2) Uani 1 d . .
n2 n 0.90246(11) 0.50088(12) 0.19512(11) 0.0256(5) Uani 1 d . .
c21 c 0.79197(13) 0.58211(14) 0.33108(13) 0.0254(5) Uani 1 d U .
c22 c 0.84561(14) 0.61645(14) 0.29433(13) 0.0264(5) Uani 1 d U .
c23 c 0.83288(15) 0.6686(2) 0.36234(15) 0.0336(6) Uani 1 d U .
c24 c 0.8978(2) 0.6690(2) 0.4383(2) 0.0608(9) Uani 1 d U .
h24a h 0.9197(9) 0.6110(4) 0.4490(7) 0.091 Uiso 1 calc R .
h24b h 0.8749(4) 0.6880(14) 0.4827(3) 0.091 Uiso 1 calc R .
h24c h 0.9407(7) 0.7084(11) 0.4323(5) 0.091 Uiso 1 calc R .
c25 c 0.7871(2) 0.7518(2) 0.3479(2) 0.0594(9) Uani 1 d U .
h25a h 0.8238(3) 0.7985(3) 0.3424(13) 0.089 Uiso 1 calc R .
h25b h 0.7625(11) 0.7638(7) 0.3929(6) 0.089 Uiso 1 calc R .
h25c h 0.7451(9) 0.7472(5) 0.2989(7) 0.089 Uiso 1 calc R .
c26 c 0.8822(2) 0.6883(2) 0.1443(2) 0.0401(7) Uani 1 d . .
h26a h 0.9170(7) 0.6847(7) 0.1064(6) 0.060 Uiso 1 calc R .
h26b h 0.8869(10) 0.7454(2) 0.1686(2) 0.060 Uiso 1 calc R .
h26c h 0.8264(4) 0.6782(7) 0.1164(7) 0.060 Uiso 1 calc R .
c27 c 1.0149(2) 0.6403(2) 0.2820(2) 0.0433(7) Uani 1 d . .
h27a h 1.0333(5) 0.6018(7) 0.3274(7) 0.065 Uiso 1 calc R .
h27b h 1.0112(3) 0.6990(5) 0.3013(9) 0.065 Uiso 1 calc R .
h27c h 1.0531(3) 0.6388(11) 0.2473(3) 0.065 Uiso 1 calc R .
c28 c 0.9632(2) 0.4513(2) 0.16568(15) 0.0358(6) Uani 1 d U .
c29 c 0.9966(2) 0.5005(2) 0.1031(2) 0.0630(9) Uani 1 d U .
h29a h 0.9524(3) 0.5162(13) 0.0585(6) 0.095 Uiso 1 calc R .
h29b h 1.0348(11) 0.4641(6) 0.0836(10) 0.095 Uiso 1 calc R .
h29c h 1.0238(12) 0.5526(8) 0.1271(4) 0.095 Uiso 1 calc R .
c30 c 1.0344(2) 0.4259(2) 0.2330(2) 0.0475(7) Uani 1 d U .
h30a h 1.0629(7) 0.4778(2) 0.2560(8) 0.071 Uiso 1 calc R .
h30b h 1.0710(6) 0.3890(10) 0.2117(3) 0.071 Uiso 1 calc R .
h30c h 1.0149(2) 0.3948(11) 0.2743(6) 0.071 Uiso 1 calc R .
c31 c 0.9240(2) 0.3681(2) 0.1279(2) 0.0549(8) Uani 1 d U .
h31a h 0.9004(11) 0.3372(7) 0.1665(4) 0.082 Uiso 1 calc R .
h31b h 0.9647(3) 0.3320(6) 0.1120(11) 0.082 Uiso 1 calc R .
h31c h 0.8819(9) 0.3821(2) 0.0809(7) 0.082 Uiso 1 calc R .
o1 o 0.64542(11) 0.59717(11) 0.14729(10) 0.0410(5) Uani 1 d D .
c41 c 0.5846(2) 0.5596(2) 0.0860(2) 0.0441(7) Uani 1 d DU .
h41a h 0.5459(2) 0.5269(2) 0.1094(2) 0.053 Uiso 1 calc R .
h41b h 0.6088(2) 0.5201(2) 0.0528(2) 0.053 Uiso 1 calc R .
c42 c 0.5437(2) 0.6331(2) 0.0370(2) 0.0847(12) Uani 1 d DU .
h42a h 0.5325(2) 0.6189(2) -0.0205(2) 0.102 Uiso 1 calc R .
h42b h 0.4925(2) 0.6473(2) 0.0517(2) 0.102 Uiso 1 calc R .
c43 c 0.6006(2) 0.7058(2) 0.0551(2) 0.0706(10) Uani 1 d DU .
h43a h 0.5719(2) 0.7614(2) 0.0500(2) 0.085 Uiso 1 calc R .
h43b h 0.6387(2) 0.7057(2) 0.0195(2) 0.085 Uiso 1 calc R .
c44 c 0.6427(2) 0.6890(2) 0.1394(2) 0.0479(7) Uani 1 d DU .
h44a h 0.6976(2) 0.7133(2) 0.1506(2) 0.057 Uiso 1 calc R .
h44b h 0.6129(2) 0.7148(2) 0.1766(2) 0.057 Uiso 1 calc R .
o2 o 0.75291(12) 0.48112(11) 0.01718(10) 0.0421(5) Uani 1 d D .
c45 c 0.7176(2) 0.4123(2) -0.0348(2) 0.0597(9) Uani 1 d DU .
h45a h 0.6591(2) 0.4092(2) -0.0388(2) 0.072 Uiso 1 calc R 1
h45b h 0.7420(2) 0.3565(2) -0.0151(2) 0.072 Uiso 1 calc R 1
c46 c 0.7352(7) 0.4338(5) -0.1132(4) 0.057(3) Uani 0.54(2) d PDU 1
h46a h 0.6954(7) 0.4075(5) -0.1575(4) 0.068 Uiso 0.54(2) calc PR 1
h46b h 0.7897(7) 0.4149(5) -0.1161(4) 0.068 Uiso 0.54(2) calc PR 1
c47 c 0.7285(8) 0.5305(5) -0.1144(4) 0.069(3) Uani 0.54(2) d PDU 1
h47a h 0.7573(8) 0.5563(5) -0.1525(4) 0.083 Uiso 0.54(2) calc PR 1
h47b h 0.6718(8) 0.5494(5) -0.1279(4) 0.083 Uiso 0.54(2) calc PR 1
c48 c 0.7679(2) 0.5521(2) -0.0307(2) 0.0595(9) Uani 1 d DU .
h48a h 0.8263(2) 0.5601(2) -0.0252(2) 0.071 Uiso 1 calc R 1
h48b h 0.7451(2) 0.6056(2) -0.0140(2) 0.071 Uiso 1 calc R 1
c46' c 0.6960(9) 0.4472(8) -0.1141(5) 0.074(4) Uani 0.46(2) d PDU 2
h46c h 0.6424(9) 0.4746(8) -0.1245(5) 0.089 Uiso 0.46(2) calc PR 2
h46d h 0.6965(9) 0.4025(8) -0.1548(5) 0.089 Uiso 0.46(2) calc PR 2
c47' c 0.7621(11) 0.5131(10) -0.1120(5) 0.090(5) Uani 0.46(2) d PDU 2
h47c h 0.8131(11) 0.4856(10) -0.1164(5) 0.108 Uiso 0.46(2) calc PR 2
h47d h 0.7467(11) 0.5564(10) -0.1548(5) 0.108 Uiso 0.46(2) calc PR 2
o3 o 0.88860(10) 0.38522(11) 0.37160(10) 0.0367(4) Uani 1 d D .
c51 c 0.8775(11) 0.3950(5) 0.4523(6) 0.053(3) Uani 0.55(2) d PDU 1
h51a h 0.8291(11) 0.4297(5) 0.4526(6) 0.064 Uiso 0.55(2) calc PR 1
h51b h 0.9246(11) 0.4237(5) 0.4863(6) 0.064 Uiso 0.55(2) calc PR 1
c52 c 0.8683(2) 0.3063(2) 0.4813(2) 0.0572(8) Uani 1 d DU .
h52a h 0.8109(2) 0.2913(2) 0.4742(2) 0.069 Uiso 1 calc R 1
h52b h 0.8947(2) 0.3009(2) 0.5384(2) 0.069 Uiso 1 calc R 1
c53 c 0.9086(2) 0.2483(2) 0.4309(2) 0.0441(7) Uani 1 d DU .
h53a h 0.9537(2) 0.2161(2) 0.4644(2) 0.053 Uiso 1 calc R .
h53b h 0.8699(2) 0.2070(2) 0.3999(2) 0.053 Uiso 1 calc R .
c54 c 0.9384(2) 0.3105(2) 0.3766(2) 0.0394(6) Uani 1 d DU .
h54a h 0.9952(2) 0.3255(2) 0.3988(2) 0.047 Uiso 1 calc R .
h54b h 0.9339(2) 0.2848(2) 0.3232(2) 0.047 Uiso 1 calc R .
c51' c 0.8408(8) 0.3796(7) 0.4299(7) 0.040(3) Uani 0.45(2) d PDU 2
h51c h 0.7836(8) 0.3722(7) 0.4033(7) 0.048 Uiso 0.45(2) calc PR 2
h51d h 0.8462(8) 0.4329(7) 0.4619(7) 0.048 Uiso 0.45(2) calc PR 2
o4 o 0.73743(10) 0.52688(10) 0.51374(9) 0.0352(4) Uani 1 d D .
c55 c 0.7183(2) 0.4571(2) 0.5614(2) 0.0426(7) Uani 1 d DU .
h55a h 0.7530(2) 0.4070(2) 0.5583(2) 0.051 Uiso 1 calc R .
h55b h 0.6617(2) 0.4396(2) 0.5422(2) 0.051 Uiso 1 calc R .
c56 c 0.7324(2) 0.4892(2) 0.6459(2) 0.0454(7) Uani 1 d DU .
h56a h 0.7844(2) 0.4686(2) 0.6779(2) 0.054 Uiso 1 calc R .
h56b h 0.6889(2) 0.4704(2) 0.6715(2) 0.054 Uiso 1 calc R .
c57 c 0.7324(2) 0.5857(2) 0.6367(2) 0.0547(8) Uani 1 d DU .
h57a h 0.6772(2) 0.6091(2) 0.6261(2) 0.066 Uiso 1 calc R .
h57b h 0.7652(2) 0.6137(2) 0.6846(2) 0.066 Uiso 1 calc R .
c58 c 0.7692(2) 0.5968(2) 0.5661(2) 0.0450(7) Uani 1 d DU .
h58a h 0.7538(2) 0.6528(2) 0.5399(2) 0.054 Uiso 1 calc R .
h58b h 0.8284(2) 0.5936(2) 0.5823(2) 0.054 Uiso 1 calc R .

loop_
_atom_type_symbol
_atom_type_description
_atom_type_scat_dispersion_real
_atom_type_scat_dispersion_imag
_atom_type_scat_source
c c .0033 .0016 'international tables vol c tables 4.2.6.8 and 6.1.1.4'
h h .0000 .0000 'international tables vol c tables 4.2.6.8 and 6.1.1.4'
li li -.0003 .0001 'international tables vol c tables 4.2.6.8 and 6.1.1.4'
n n .0061 .0033 'international tables vol c tables 4.2.6.8 and 6.1.1.4'
o o .0106 .0060 'international tables vol c tables 4.2.6.8 and 6.1.1.4'
si si .0817 .0704 'international tables vol c tables 4.2.6.8 and 6.1.1.4'

loop_
_geom_angle_atom_site_label_1
_geom_angle_atom_site_label_2
_geom_angle_atom_site_label_3
_geom_angle
o1 li1 n1 120.8(2)
o1 li1 c1 104.5(2)
n1 li1 c1 110.7(2)
o1 li1 c21 114.2(2)
n1 li1 c21 101.7(2)
c1 li1 c21 103.9(2)
o1 li1 c2 118.9(2)
n1 li1 c2 77.48(15)
c1 li1 c2 33.78(10)
c21 li1 c2 117.6(2)
o1 li1 li4 144.0(2)
n1 li1 li4 50.53(13)
c1 li1 li4 111.1(2)
c21 li1 li4 51.91(13)
c2 li1 li4 94.6(2)
o1 li1 si1 124.0(2)
n1 li1 si1 37.05(8)
c1 li1 si1 74.90(13)
c21 li1 si1 120.3(2)
c2 li1 si1 41.13(9)
li4 li1 si1 72.47(13)
o1 li1 li3 118.4(2)
n1 li1 li3 120.8(2)
c1 li1 li3 53.03(13)
c21 li1 li3 51.08(12)
c2 li1 li3 75.55(14)
li4 li1 li3 80.5(2)
si1 li1 li3 105.43(15)
o1 li1 li2 75.38(15)
n1 li1 li2 153.1(2)
c1 li1 li2 42.43(12)
c21 li1 li2 88.51(15)
c2 li1 li2 75.79(14)
li4 li1 li2 129.5(2)
si1 li1 li2 116.68(15)
li3 li1 li2 49.03(12)
o2 li2 n2 125.9(2)
o2 li2 c1 121.0(2)
n2 li2 c1 112.8(2)
o2 li2 li3 176.9(2)
n2 li2 li3 53.15(14)
c1 li2 li3 60.43(14)
o2 li2 si2 119.1(2)
n2 li2 si2 29.48(8)
c1 li2 si2 114.5(2)
li3 li2 si2 58.44(12)
o2 li2 li1 118.4(2)
n2 li2 li1 103.2(2)
c1 li2 li1 44.47(12)
li3 li2 li1 60.33(14)
si2 li2 li1 85.23(12)
n1 si1 c2 103.94(10)
n1 si1 c7 117.21(12)
c2 si1 c7 107.14(12)
n1 si1 c6 118.24(12)
c2 si1 c6 106.09(13)
c7 si1 c6 103.34(14)
n1 si1 li1 47.60(10)
c2 si1 li1 57.46(11)
c7 si1 li1 137.10(13)
c6 si1 li1 119.14(13)
n1 si1 li4 34.51(10)
c2 si1 li4 88.01(10)
c7 si1 li4 94.25(12)
c6 si1 li4 152.71(12)
li1 si1 li4 49.57(10)
c8 n1 si1 126.0(2)
c8 n1 li4 106.3(2)
si1 n1 li4 116.8(2)
c8 n1 li1 126.4(2)
si1 n1 li1 95.35(14)
li4 n1 li1 76.2(2)
c2 c1 c3 60.9(2)
c2 c1 li2 167.1(2)
c3 c1 li2 122.3(2)
c2 c1 li1 80.3(2)
c3 c1 li1 139.7(2)
li2 c1 li1 93.1(2)
c2 c1 li3 120.8(2)
c3 c1 li3 129.6(2)
li2 c1 li3 68.0(2)
li1 c1 li3 78.65(15)
c1 c2 c3 66.7(2)
c1 c2 si1 147.3(2)
c3 c2 si1 145.4(2)
c1 c2 li1 65.9(2)
c3 c2 li1 131.3(2)
si1 c2 li1 81.41(13)
c2 c3 c4 120.2(2)
c2 c3 c5 120.1(2)
c4 c3 c5 112.2(2)
c2 c3 c1 52.36(15)
c4 c3 c1 119.6(2)
c5 c3 c1 120.1(2)
n1 c8 c9 112.2(2)
n1 c8 c11 109.0(2)
c9 c8 c11 108.1(2)
n1 c8 c10 111.8(2)
c9 c8 c10 108.5(2)
c11 c8 c10 107.1(2)
o3 li3 n2 125.3(2)
o3 li3 c21 109.0(2)
n2 li3 c21 108.9(2)
o3 li3 c1 110.5(2)
n2 li3 c1 101.3(2)
c21 li3 c1 98.4(2)
o3 li3 c22 123.4(2)
n2 li3 c22 77.26(14)
c21 li3 c22 33.00(10)
c1 li3 c22 114.2(2)
o3 li3 li2 143.5(2)
n2 li3 li2 50.36(13)
c21 li3 li2 105.4(2)
c1 li3 li2 51.54(13)
c22 li3 li2 92.4(2)
o3 li3 si2 130.1(2)
n2 li3 si2 36.96(8)
c21 li3 si2 73.96(12)
c1 li3 si2 118.5(2)
c22 li3 si2 41.13(8)
li2 li3 si2 71.44(13)
o3 li3 li1 124.8(2)
n2 li3 li1 109.7(2)
c21 li3 li1 50.33(12)
c1 li3 li1 48.32(12)
c22 li3 li1 70.00(13)
li2 li3 li1 70.6(2)
si2 li3 li1 96.14(14)
o3 li3 li4 87.14(15)
n2 li3 li4 142.6(2)
c21 li3 li4 35.38(10)
c1 li3 li4 80.58(13)
c22 li3 li4 68.35(12)
li2 li3 li4 115.6(2)
si2 li3 li4 109.30(13)
li1 li3 li4 44.92(11)
n1 li4 o4 127.4(2)
n1 li4 c21 110.8(2)
o4 li4 c21 121.8(2)
n1 li4 li1 53.31(14)
o4 li4 li1 174.0(2)
c21 li4 li1 58.28(14)
n1 li4 si1 28.70(8)
o4 li4 si1 119.2(2)
c21 li4 si1 112.6(2)
li1 li4 si1 57.96(12)
n1 li4 li3 100.6(2)
o4 li4 li3 121.1(2)
c21 li4 li3 39.23(11)
li1 li4 li3 54.59(13)
si1 li4 li3 85.68(11)
n2 si2 c22 104.24(10)
n2 si2 c27 117.91(12)
c22 si2 c27 105.22(12)
n2 si2 c26 116.72(11)
c22 si2 c26 106.81(12)
c27 si2 c26 104.91(13)
n2 si2 li3 47.55(10)
c22 si2 li3 58.02(11)
c27 si2 li3 117.38(12)
c26 si2 li3 137.31(12)
n2 si2 li2 35.53(10)
c22 si2 li2 87.43(10)
c27 si2 li2 153.44(12)
c26 si2 li2 93.18(12)
li3 si2 li2 50.12(11)
c28 n2 si2 124.4(2)
c28 n2 li2 109.8(2)
si2 n2 li2 115.0(2)
c28 n2 li3 126.4(2)
si2 n2 li3 95.49(13)
li2 n2 li3 76.5(2)
c22 c21 c23 61.0(2)
c22 c21 li4 176.0(2)
c23 c21 li4 115.1(2)
c22 c21 li1 113.6(2)
c23 c21 li1 141.6(2)
li4 c21 li1 69.8(2)
c22 c21 li3 77.7(2)
c23 c21 li3 130.1(2)
li4 c21 li3 105.4(2)
li1 c21 li3 78.59(15)
c21 c22 c23 66.8(2)
c21 c22 si2 149.3(2)
c23 c22 si2 142.3(2)
c21 c22 li3 69.3(2)
c23 c22 li3 127.8(2)
si2 c22 li3 80.85(12)
c22 c23 c25 120.2(2)
c22 c23 c24 118.5(2)
c25 c23 c24 113.1(2)
c22 c23 c21 52.16(15)
c25 c23 c21 120.7(2)
c24 c23 c21 119.2(2)
n2 c28 c30 112.1(2)
n2 c28 c29 112.5(2)
c30 c28 c29 107.6(2)
n2 c28 c31 108.3(2)
c30 c28 c31 107.6(2)
c29 c28 c31 108.6(2)
c41 o1 c44 109.5(2)
c41 o1 li1 116.6(2)
c44 o1 li1 127.9(2)
o1 c41 c42 105.9(2)
c43 c42 c41 105.3(3)
c42 c43 c44 102.9(3)
o1 c44 c43 105.3(2)
c48 o2 c45 108.6(2)
c48 o2 li2 126.0(2)
c45 o2 li2 124.3(2)
c46' c45 o2 107.0(4)
o2 c45 c46 104.8(4)
c45 c46 c47 102.0(6)
c48 c47 c46 101.2(6)
o2 c48 c47 106.5(4)
o2 c48 c47' 104.0(5)
c45 c46' c47' 101.6(8)
c48 c47' c46' 100.7(8)
c51' o3 c54 109.4(3)
c54 o3 c51 103.4(4)
c51' o3 li3 113.8(4)
c54 o3 li3 131.8(2)
c51 o3 li3 124.9(4)
o3 c51 c52 105.7(5)
c51' c52 c53 104.1(4)
c51 c52 c53 105.2(3)
c54 c53 c52 103.4(2)
o3 c54 c53 106.2(2)
o3 c51' c52 108.5(5)
c58 o4 c55 108.3(2)
c58 o4 li4 124.4(2)
c55 o4 li4 126.7(2)
o4 c55 c56 107.1(2)
c55 c56 c57 103.4(2)
c58 c57 c56 102.2(2)
o4 c58 c57 104.6(2)

loop_
_geom_bond_atom_site_label_1
_geom_bond_atom_site_label_2
_geom_bond_distance
li1 o1 1.986(4)
li1 n1 2.072(4)
li1 c1 2.205(4)
li1 c21 2.273(4)
li1 c2 2.381(4)
li1 li4 2.508(5)
li1 si1 2.793(4)
li1 li3 2.895(5)
li1 li2 3.144(6)
li2 o2 1.983(4)
li2 n2 1.992(4)
li2 c1 2.124(5)
li2 li3 2.516(5)
li2 si2 3.108(4)
si1 n1 1.690(2)
si1 c2 1.858(3)
si1 c7 1.888(3)
si1 c6 1.889(3)
si1 li4 3.142(4)
n1 c8 1.473(3)
n1 li4 1.994(4)
c1 c2 1.343(3)
c1 c3 1.558(3)
c1 li3 2.359(5)
c2 c3 1.483(3)
c3 c4 1.510(3)
c3 c5 1.514(3)
c8 c9 1.526(4)
c8 c11 1.527(4)
c8 c10 1.529(4)
li3 o3 1.970(4)
li3 n2 2.070(4)
li3 c21 2.298(4)
li3 c22 2.400(4)
li3 si2 2.793(4)
li3 li4 3.503(5)
li4 o4 1.997(4)
li4 c21 2.103(5)
si2 n2 1.687(2)
si2 c22 1.861(2)
si2 c27 1.883(3)
si2 c26 1.887(3)
n2 c28 1.474(3)
c21 c22 1.338(3)
c21 c23 1.557(3)
c22 c23 1.481(3)
c23 c25 1.506(4)
c23 c24 1.515(4)
c28 c30 1.534(4)
c28 c29 1.534(4)
c28 c31 1.535(4)
o1 c41 1.432(3)
o1 c44 1.437(3)
c41 c42 1.500(4)
c42 c43 1.480(5)
c43 c44 1.493(4)
o2 c48 1.436(3)
o2 c45 1.440(3)
c45 c46' 1.440(9)
c45 c46 1.486(8)
c46 c47 1.510(10)
c47 c48 1.488(8)
c48 c47' 1.511(10)
c46' c47' 1.524(12)
o3 c51' 1.433(7)
o3 c54 1.434(3)
o3 c51 1.453(7)
c51 c52 1.490(8)
c52 c51' 1.457(8)
c52 c53 1.522(4)
c53 c54 1.512(4)
o4 c58 1.441(3)
o4 c55 1.443(3)
c55 c56 1.507(4)
c56 c57 1.511(4)
c57 c58 1.499(4)
